data_1537093
loop_
_publ_author_name
'Kruegermann, I.'
'Wickleder, M.S.'

_publ_section_title
;
 Synthesis and crystal structures of Er2 (Se O3)3 and Dy3 (Se O3)4 F
;
_journal_name_full 'Journal of Solid State Chemistry'
_journal_page_first 113
_journal_page_last 118
_journal_volume 167
_journal_year 2002
_chemical_formula_sum 'Er2 O9 Se3'
_chemical_name_systematic 'Er2 (Se O3)3'
_space_group_IT_number 2
_symmetry_space_group_name_Hall '-P 1'
_symmetry_space_group_name_H-M 'P -1'
_cell_angle_alpha 71.38
_cell_angle_beta 70.13
_cell_angle_gamma 65.87
_cell_formula_units_Z 2
_cell_length_a 6.982
_cell_length_b 8.006
_cell_length_c 8.95
_cell_volume 419.804
_citation_journal_id_ASTM JSSCBI
_cod_data_source_file Kruegermann_JSSCBI_2002_135.cif
_cod_data_source_block Er2O9Se3
_cod_original_cell_volume 419.8042
_cod_database_code 1537093

loop_
_symmetry_equiv_pos_as_xyz
x,y,z
-x,-y,-z

loop_
_atom_site_label
_atom_site_type_symbol
_atom_site_fract_x
_atom_site_fract_y
_atom_site_fract_z
_atom_site_occupancy
_atom_site_U_iso_or_equiv
Se1 Se+4 0.1129 0.2429 0.5861 1 0.0
O6 O-2 0.833 0.4303 0.8822 1 0.0
O1 O-2 0.3409 0.254 0.4377 1 0.0
Se2 Se+4 0.8541 0.2474 0.0345 1 0.0
O4 O-2 0.9338 0.3048 0.1674 1 0.0
Er2 Er+3 0.66671 0.27064 0.41072 1 0.0
O5 O-2 0.5946 0.287 0.1481 1 0.0
O2 O-2 0.9654 0.2968 0.4462 1 0.0
O9 O-2 0.3482 0.2088 0.9463 1 0.0
O8 O-2 0.6407 0.0571 0.6942 1 0.0
Se3 Se+4 0.5718 0.2244 0.8015 1 0.0
O3 O-2 0.1574 0.0143 0.6554 1 0.0
Er1 Er+3 0.25922 0.26415 0.20101 1 0.0
O7 O-2 0.4838 0.4053 0.65 1 0.0
